data_4114743
loop_
_publ_author_name
'Man-kit Leung'
'Ashis B. Mandal'
'Chih-Chieh Wang'
'Gene-Hsiang Lee'
'Shie-Ming Peng'
'Hsing-Ling Cheng'
'Guor-Rong Her'
'Ito Chao'
'Hsiu-Feng Lu'
'Ying-Chieh Sun'
'Mei-Ying Shiao'
'Pi-Tai Chou'

_publ_section_title
;
 Self-Complementarity of Oligo-2-aminopyridines: A New Class of
 Hydrogen-Bonded Ladders
;
_journal_name_full 'Journal of the American Chemical Society'
_journal_page_first 4287
_journal_page_last 4297
_journal_paper_doi 10.1021/ja011679p
_journal_volume 124
_journal_year 2002
_chemical_formula_sum 'C24 H23 N5'
_chemical_formula_weight 381.47
_chemical_name_systematic
; 
 ? 
;
_space_group_IT_number 14
_symmetry_cell_setting monoclinic
_symmetry_space_group_name_Hall '-P 2ybc'
_symmetry_space_group_name_H-M 'P 1 21/c 1'
_atom_sites_solution_hydrogens geom
_atom_sites_solution_primary direct
_atom_sites_solution_secondary difmap
_audit_creation_method SHELXL
_cell_angle_alpha 90.00
_cell_angle_beta 99.31(2)
_cell_angle_gamma 90.00
_cell_formula_units_Z 8
_cell_length_a 14.514(3)
_cell_length_b 19.648(4)
_cell_length_c 14.718(3)
_cell_measurement_reflns_used 6935
_cell_measurement_temperature 296(2)
_cell_volume 4141.9(15)
_computing_cell_refinement 'Siemens SAINT'
_computing_data_collection 'Siemens SMART'
_computing_data_reduction 'Siemens SAINT'
_computing_molecular_graphics 'Siemens SHELXTL'
_computing_publication_material 'Siemens SHELXTL'
_computing_structure_refinement 'SHELXL-93 (Sheldrick, 1993)'
_computing_structure_solution 'SHELXS-86 (Sheldrick, 1990)'
_diffrn_ambient_temperature 296(2)
_diffrn_measurement_device 'Siemens SMART CCD'
_diffrn_measurement_method '\w scans'
_diffrn_radiation_monochromator graphite
_diffrn_radiation_source 'fine-focus sealed tube'
_diffrn_radiation_type MoK\a
_diffrn_radiation_wavelength 0.71073
_diffrn_reflns_av_R_equivalents 0.0590
_diffrn_reflns_av_sigmaI/netI 0.0617
_diffrn_reflns_limit_h_max 19
_diffrn_reflns_limit_h_min -16
_diffrn_reflns_limit_k_max 26
_diffrn_reflns_limit_k_min -25
_diffrn_reflns_limit_l_max 19
_diffrn_reflns_limit_l_min -18
_diffrn_reflns_number 25990
_diffrn_reflns_theta_max 25.00
_diffrn_reflns_theta_min 1.42
_diffrn_standards_decay_% 0.00
_exptl_absorpt_coefficient_mu 0.075
_exptl_absorpt_correction_T_max 0.928
_exptl_absorpt_correction_T_min 0.675
_exptl_absorpt_correction_type Multiscan(SADABS)
_exptl_crystal_density_diffrn 1.223
_exptl_crystal_density_meas ?
_exptl_crystal_description plate
_exptl_crystal_F_000 1616
_exptl_crystal_size_max .05
_exptl_crystal_size_mid .2
_exptl_crystal_size_min .4
_refine_diff_density_max 0.158
_refine_diff_density_min -0.187
_refine_diff_density_rms 0.035
_refine_ls_extinction_coef 0.0015(5)
_refine_ls_extinction_expression Fc^*^=kFc[1+0.001xFc^2^\l^3^/sin(2\q)]^-1/4^
_refine_ls_extinction_method SHELXL
_refine_ls_goodness_of_fit_all 1.020
_refine_ls_goodness_of_fit_obs 1.130
_refine_ls_matrix_type full
_refine_ls_number_parameters 524
_refine_ls_number_reflns 6452
_refine_ls_number_restraints 0
_refine_ls_restrained_S_all 1.044
_refine_ls_restrained_S_obs 1.130
_refine_ls_R_factor_all 0.1363
_refine_ls_R_factor_obs 0.0623
_refine_ls_shift/esd_max 0.000
_refine_ls_shift/esd_mean 0.000
_refine_ls_structure_factor_coef Fsqd
_refine_ls_weighting_details 'w=1/[\s^2^(Fo^2^)+(0.1000P)^2^+0.0000P] where P=(Fo^2^+2Fc^2^)/3'
_refine_ls_weighting_scheme calc
_refine_ls_wR_factor_all 0.1984
_refine_ls_wR_factor_obs 0.1528
_reflns_number_observed 3885
_reflns_number_total 7296
_reflns_observed_criterion >2sigma(I)
_cod_data_source_file ja011679p_3.cif
_cod_data_source_block ic5742
_cod_depositor_comments
;
The following automatic conversions were performed:

'_exptl_crystal_density_meas' value 'not_measured' was changed to '?'
- the value is perceived as not measured.

Automatic conversion script
Id: cif_fix_values 3008 2015-01-20 13:52:24Z robertas 

The following automatic conversions were performed:

'_refine_ls_weighting_scheme' value 'calc
w=1/[\s^2^(Fo^2^)+(0.1000P)^2^+0.0000P] where P=(Fo^2^+2Fc^2^)/3' was
changed to 'calc'. New tag '_refine_ls_weighting_details' was
created. The value of the new tag was set to
'w=1/[\s^2^(Fo^2^)+(0.1000P)^2^+0.0000P] where P=(Fo^2^+2Fc^2^)/3'.

Automatic conversion script
Id: cif_fix_values 3143 2015-03-26 13:38:13Z robertas 
;
_cod_original_cell_volume 4142.1(15)
_cod_database_code 4114743

loop_
_symmetry_equiv_pos_as_xyz
'x, y, z'
'-x, y+1/2, -z+1/2'
'-x, -y, -z'
'x, -y-1/2, z-1/2'

loop_
_atom_site_aniso_label
_atom_site_aniso_U_11
_atom_site_aniso_U_22
_atom_site_aniso_U_33
_atom_site_aniso_U_23
_atom_site_aniso_U_13
_atom_site_aniso_U_12
N1 0.062(2) 0.068(2) 0.065(2) -0.0028(14) -0.0095(14) 0.0056(14)
N2 0.0468(14) 0.0576(15) 0.057(2) -0.0029(12) 0.0029(12) -0.0062(12)
N3 0.0532(15) 0.070(2) 0.069(2) -0.0144(14) 0.0032(14) 0.0110(13)
N4 0.053(2) 0.060(2) 0.068(2) -0.0018(13) 0.0140(14) 0.0060(13)
N5 0.096(2) 0.072(2) 0.087(2) -0.003(2) -0.007(2) 0.028(2)
C1 0.071(2) 0.059(2) 0.085(2) 0.011(2) -0.011(2) -0.003(2)
C2 0.053(2) 0.064(2) 0.060(2) 0.011(2) 0.000(2) -0.008(2)
C3 0.068(2) 0.077(2) 0.120(3) 0.019(2) -0.005(2) -0.003(2)
C4 0.062(3) 0.123(4) 0.143(4) 0.037(3) -0.013(3) -0.007(3)
C5 0.071(3) 0.120(4) 0.087(3) -0.003(3) 0.000(2) -0.034(3)
C6 0.076(3) 0.079(2) 0.096(3) -0.016(2) 0.021(2) -0.026(2)
C7 0.064(2) 0.065(2) 0.085(3) -0.003(2) 0.007(2) -0.008(2)
C8 0.050(2) 0.050(2) 0.064(2) 0.004(2) -0.001(2) -0.0139(14)
C9 0.070(2) 0.074(2) 0.057(2) 0.003(2) 0.004(2) -0.019(2)
C10 0.074(2) 0.098(3) 0.065(2) -0.004(2) 0.023(2) -0.024(2)
C11 0.064(2) 0.089(2) 0.067(2) -0.003(2) 0.023(2) -0.002(2)
C12 0.047(2) 0.063(2) 0.063(2) -0.004(2) 0.009(2) -0.007(2)
C13 0.042(2) 0.067(2) 0.067(2) -0.010(2) 0.018(2) -0.003(2)
C14 0.057(2) 0.076(2) 0.085(2) -0.020(2) 0.011(2) -0.001(2)
C15 0.080(3) 0.064(2) 0.106(3) -0.023(2) 0.025(2) -0.005(2)
C16 0.072(2) 0.061(2) 0.097(3) -0.002(2) 0.027(2) 0.009(2)
C17 0.062(2) 0.064(2) 0.074(2) 0.001(2) 0.021(2) 0.005(2)
C18 0.103(3) 0.087(3) 0.077(3) 0.017(2) 0.013(2) 0.029(2)
C19 0.086(2) 0.067(2) 0.054(2) 0.006(2) -0.003(2) 0.019(2)
C20 0.102(3) 0.053(2) 0.093(3) -0.006(2) 0.008(2) 0.012(2)
C21 0.102(3) 0.071(3) 0.107(3) -0.003(2) 0.010(3) -0.001(2)
C22 0.092(3) 0.093(3) 0.074(3) -0.003(2) 0.009(2) 0.018(2)
C23 0.115(3) 0.060(2) 0.084(3) 0.001(2) 0.013(2) 0.028(2)
C24 0.107(3) 0.056(2) 0.089(3) 0.011(2) 0.016(2) 0.014(2)
N1' 0.049(2) 0.092(2) 0.073(2) -0.011(2) -0.0017(14) 0.0006(14)
N2' 0.0484(15) 0.0553(15) 0.056(2) -0.0017(12) -0.0004(12) 0.0035(12)
N3' 0.048(2) 0.074(2) 0.065(2) -0.0128(14) 0.0004(13) 0.0089(13)
N4' 0.0476(15) 0.0566(15) 0.063(2) -0.0020(12) 0.0034(13) -0.0012(11)
N5' 0.054(2) 0.129(3) 0.064(2) -0.011(2) 0.0068(14) -0.014(2)
C1' 0.053(2) 0.093(2) 0.075(2) 0.006(2) 0.003(2) -0.009(2)
C2' 0.056(2) 0.072(2) 0.057(2) -0.002(2) 0.006(2) 0.003(2)
C3' 0.064(2) 0.119(3) 0.074(2) -0.001(2) 0.004(2) 0.014(2)
C4' 0.091(3) 0.148(4) 0.095(3) 0.001(3) -0.008(3) 0.044(3)
C5' 0.165(5) 0.107(4) 0.072(3) 0.005(3) 0.007(3) 0.060(4)
C6' 0.149(4) 0.081(3) 0.085(3) 0.008(2) 0.035(3) 0.019(3)
C7' 0.090(3) 0.080(2) 0.077(2) 0.007(2) 0.024(2) 0.006(2)
C8' 0.053(2) 0.054(2) 0.058(2) 0.009(2) 0.001(2) -0.0012(15)
C9' 0.066(2) 0.054(2) 0.067(2) -0.001(2) -0.002(2) -0.009(2)
C10' 0.081(2) 0.052(2) 0.077(2) -0.010(2) 0.004(2) 0.004(2)
C11' 0.060(2) 0.062(2) 0.083(2) -0.013(2) 0.001(2) 0.011(2)
C12' 0.052(2) 0.049(2) 0.060(2) -0.0018(15) -0.001(2) 0.0054(14)
C13' 0.050(2) 0.045(2) 0.067(2) -0.0024(14) 0.004(2) 0.0109(13)
C14' 0.069(2) 0.064(2) 0.058(2) 0.000(2) 0.001(2) 0.008(2)
C15' 0.075(2) 0.071(2) 0.067(2) 0.000(2) 0.024(2) -0.001(2)
C16' 0.058(2) 0.074(2) 0.074(2) -0.005(2) 0.016(2) -0.009(2)
C17' 0.057(2) 0.062(2) 0.064(2) -0.007(2) 0.010(2) -0.0026(15)
C18' 0.056(2) 0.100(3) 0.082(3) -0.012(2) 0.005(2) -0.019(2)
C19' 0.055(2) 0.093(3) 0.057(2) -0.003(2) 0.003(2) -0.009(2)
C20' 0.072(3) 0.105(3) 0.075(3) 0.000(2) 0.012(2) -0.005(2)
C21' 0.074(3) 0.169(5) 0.087(3) 0.018(3) 0.016(2) 0.021(3)
C22' 0.127(5) 0.140(5) 0.082(3) 0.013(3) 0.005(3) 0.049(4)
C23' 0.138(4) 0.090(3) 0.109(4) 0.015(3) -0.011(3) 0.013(3)
C24' 0.095(3) 0.082(3) 0.106(3) 0.014(2) 0.005(2) -0.008(3)

loop_
_atom_site_label
_atom_site_type_symbol
_atom_site_fract_x
_atom_site_fract_y
_atom_site_fract_z
_atom_site_U_iso_or_equiv
_atom_site_thermal_displace_type
_atom_site_occupancy
_atom_site_calc_flag
_atom_site_refinement_flags
N1 N -0.1212(2) 0.34032(13) 0.4728(2) 0.0672(7) Uani 1 d .
H1A H -0.1143(2) 0.33549(13) 0.4162(2) 0.081 Uiso 1 calc R
N2 N -0.2548(2) 0.39686(12) 0.4136(2) 0.0544(6) Uani 1 d .
N3 N -0.3877(2) 0.44975(13) 0.3422(2) 0.0649(7) Uani 1 d .
H3 H -0.3884(2) 0.42171(13) 0.2973(2) 0.078 Uiso 1 calc R
N4 N -0.5082(2) 0.50282(12) 0.2497(2) 0.0598(7) Uani 1 d .
N5 N -0.6249(2) 0.54920(15) 0.1454(2) 0.0873(9) Uani 1 d .
H5A H -0.6311(2) 0.50897(15) 0.1222(2) 0.105 Uiso 1 calc R
C1 C -0.0521(2) 0.3096(2) 0.5417(2) 0.0740(10) Uani 1 d .
H1B H -0.0302(2) 0.2682(2) 0.5164(2) 0.089 Uiso 1 calc R
H1C H -0.0820(2) 0.2967(2) 0.5935(2) 0.089 Uiso 1 calc R
C2 C 0.0320(2) 0.3534(2) 0.5774(2) 0.0601(8) Uani 1 d .
C3 C 0.1165(3) 0.3231(2) 0.6059(3) 0.0907(12) Uani 1 d .
H3B H 0.1217(3) 0.2760(2) 0.6024(3) 0.109 Uiso 1 calc R
C4 C 0.1941(3) 0.3612(3) 0.6398(3) 0.113(2) Uani 1 d .
H4B H 0.2512(3) 0.3399(3) 0.6584(3) 0.135 Uiso 1 calc R
C5 C 0.1870(3) 0.4306(3) 0.6462(3) 0.0943(12) Uani 1 d .
H5B H 0.2391(3) 0.4564(3) 0.6699(3) 0.113 Uiso 1 calc R
C6 C 0.1044(3) 0.4613(2) 0.6179(3) 0.0827(11) Uani 1 d .
H6A H 0.0998(3) 0.5084(2) 0.6214(3) 0.099 Uiso 1 calc R
C7 C 0.0269(2) 0.4234(2) 0.5839(2) 0.0721(9) Uani 1 d .
H7A H -0.0298(2) 0.4452(2) 0.5650(2) 0.087 Uiso 1 calc R
C8 C -0.1971(2) 0.37651(14) 0.4898(2) 0.0558(8) Uani 1 d .
C9 C -0.2140(2) 0.3922(2) 0.5784(2) 0.0679(9) Uani 1 d .
H9A H -0.1724(2) 0.3793(2) 0.6304(2) 0.081 Uiso 1 calc R
C10 C -0.2934(3) 0.4269(2) 0.5855(3) 0.0775(10) Uani 1 d .
H10A H -0.3070(3) 0.4369(2) 0.6436(3) 0.093 Uiso 1 calc R
C11 C -0.3542(2) 0.4475(2) 0.5095(2) 0.0720(9) Uani 1 d .
H11A H -0.4087(2) 0.4709(2) 0.5150(2) 0.086 Uiso 1 calc R
C12 C -0.3314(2) 0.4324(2) 0.4246(2) 0.0577(8) Uani 1 d .
C13 C -0.4430(2) 0.5075(2) 0.3247(2) 0.0578(8) Uani 1 d .
C14 C -0.4290(2) 0.5664(2) 0.3775(2) 0.0728(9) Uani 1 d .
H14A H -0.3841(2) 0.5685(2) 0.4302(2) 0.087 Uiso 1 calc R
C15 C -0.4845(3) 0.6214(2) 0.3485(3) 0.0820(11) Uani 1 d .
H15A H -0.4763(3) 0.6616(2) 0.3822(3) 0.098 Uiso 1 calc R
C16 C -0.5509(3) 0.6192(2) 0.2722(3) 0.0753(10) Uani 1 d .
H16A H -0.5882(3) 0.6567(2) 0.2536(3) 0.090 Uiso 1 calc R
C17 C -0.5610(2) 0.5580(2) 0.2226(2) 0.0657(9) Uani 1 d .
C18 C -0.6835(3) 0.6028(2) 0.0991(3) 0.0892(11) Uani 1 d .
H18A H -0.6975(3) 0.5920(2) 0.0341(3) 0.107 Uiso 1 calc R
H18B H -0.6482(3) 0.6450(2) 0.1051(3) 0.107 Uiso 1 calc R
C19 C -0.7749(3) 0.6146(2) 0.1345(2) 0.0707(9) Uani 1 d .
C20 C -0.8316(3) 0.5607(2) 0.1505(3) 0.0838(11) Uani 1 d .
H20A H -0.8114(3) 0.5164(2) 0.1434(3) 0.101 Uiso 1 calc R
C21 C -0.9171(3) 0.5714(2) 0.1767(3) 0.0939(12) Uani 1 d .
H21A H -0.9546(3) 0.5345(2) 0.1859(3) 0.113 Uiso 1 calc R
C22 C -0.9471(3) 0.6361(2) 0.1891(3) 0.0869(11) Uani 1 d .
H22A H -1.0045(3) 0.6435(2) 0.2076(3) 0.104 Uiso 1 calc R
C23 C -0.8917(3) 0.6898(2) 0.1740(3) 0.0868(12) Uani 1 d .
H23A H -0.9120(3) 0.7340(2) 0.1818(3) 0.104 Uiso 1 calc R
C24 C -0.8061(3) 0.6791(2) 0.1473(3) 0.0843(11) Uani 1 d .
H24A H -0.7690(3) 0.7162(2) 0.1378(3) 0.101 Uiso 1 calc R
N1' N 0.5306(2) 0.63734(14) 0.8517(2) 0.0724(8) Uani 1 d .
H1'A H 0.5249(2) 0.60565(14) 0.8109(2) 0.087 Uiso 1 calc R
N2' N 0.3719(2) 0.64236(11) 0.8190(2) 0.0544(6) Uani 1 d .
N3' N 0.2130(2) 0.64218(13) 0.7745(2) 0.0631(7) Uani 1 d .
H3' H 0.2234(2) 0.62851(13) 0.7215(2) 0.076 Uiso 1 calc R
N4' N 0.0594(2) 0.62962(11) 0.7134(2) 0.0563(6) Uani 1 d .
N5' N -0.0885(2) 0.6107(2) 0.6383(2) 0.0829(9) Uani 1 d .
H5'A H -0.0654(2) 0.6170(2) 0.5887(2) 0.100 Uiso 1 calc R
C1' C 0.6244(2) 0.6557(2) 0.8929(2) 0.0742(9) Uani 1 d .
H1'B H 0.6236(2) 0.7018(2) 0.9163(2) 0.089 Uiso 1 calc R
H1'C H 0.6635(2) 0.6557(2) 0.8452(2) 0.089 Uiso 1 calc R
C2' C 0.6684(2) 0.6099(2) 0.9699(2) 0.0619(8) Uani 1 d .
C3' C 0.7642(3) 0.6043(2) 0.9884(3) 0.0861(11) Uani 1 d .
H3'B H 0.8006(3) 0.6288(2) 0.9534(3) 0.103 Uiso 1 calc R
C4' C 0.8066(3) 0.5627(3) 1.0583(3) 0.114(2) Uani 1 d .
H4'B H 0.8713(3) 0.5593(3) 1.0704(3) 0.136 Uiso 1 calc R
C5' C 0.7535(5) 0.5267(3) 1.1095(3) 0.116(2) Uani 1 d .
H5'B H 0.7824(5) 0.4983(3) 1.1561(3) 0.139 Uiso 1 calc R
C6' C 0.6578(4) 0.5317(2) 1.0932(3) 0.1031(14) Uani 1 d .
H6'A H 0.6219(4) 0.5074(2) 1.1290(3) 0.124 Uiso 1 calc R
C7' C 0.6157(3) 0.5732(2) 1.0233(3) 0.0814(10) Uani 1 d .
H7'A H 0.5510(3) 0.5766(2) 1.0117(3) 0.098 Uiso 1 calc R
C8' C 0.4504(2) 0.66539(15) 0.8713(2) 0.0556(8) Uani 1 d .
C9' C 0.4483(2) 0.7139(2) 0.9401(2) 0.0636(8) Uani 1 d .
H9'A H 0.5029(2) 0.7278(2) 0.9775(2) 0.076 Uiso 1 calc R
C10' C 0.3637(2) 0.7404(2) 0.9512(2) 0.0710(9) Uani 1 d .
H10B H 0.3609(2) 0.7742(2) 0.9948(2) 0.085 Uiso 1 calc R
C11' C 0.2826(2) 0.7176(2) 0.8984(2) 0.0697(9) Uani 1 d .
H11B H 0.2249(2) 0.7351(2) 0.9062(2) 0.084 Uiso 1 calc R
C12' C 0.2895(2) 0.66782(14) 0.8336(2) 0.0549(8) Uani 1 d .
C13' C 0.1214(2) 0.63601(13) 0.7908(2) 0.0546(8) Uani 1 d .
C14' C 0.0963(2) 0.6330(2) 0.8774(2) 0.0645(9) Uani 1 d .
H14B H 0.1407(2) 0.6366(2) 0.9303(2) 0.077 Uiso 1 calc R
C15' C 0.0028(2) 0.6246(2) 0.8827(2) 0.0698(9) Uani 1 d .
H15B H -0.0162(2) 0.6231(2) 0.9401(2) 0.084 Uiso 1 calc R
C16' C -0.0624(2) 0.6183(2) 0.8046(2) 0.0680(9) Uani 1 d .
H16B H -0.1255(2) 0.6132(2) 0.8078(2) 0.082 Uiso 1 calc R
C17' C -0.0307(2) 0.6197(2) 0.7204(2) 0.0608(8) Uani 1 d .
C18' C -0.1856(2) 0.5912(2) 0.6289(3) 0.0799(10) Uani 1 d .
H18C H -0.1915(2) 0.5569(2) 0.6751(3) 0.096 Uiso 1 calc R
H18D H -0.2032(2) 0.5699(2) 0.5691(3) 0.096 Uiso 1 calc R
C19' C -0.2546(2) 0.6475(2) 0.6378(2) 0.0687(9) Uani 1 d .
C20' C -0.3468(3) 0.6313(2) 0.6384(2) 0.0842(11) Uani 1 d .
H20B H -0.3650(3) 0.5859(2) 0.6337(2) 0.101 Uiso 1 calc R
C21' C -0.4126(3) 0.6804(3) 0.6458(3) 0.1098(15) Uani 1 d .
H21B H -0.4746(3) 0.6683(3) 0.6455(3) 0.132 Uiso 1 calc R
C22' C -0.3861(4) 0.7475(3) 0.6537(3) 0.118(2) Uani 1 d .
H22B H -0.4299(4) 0.7811(3) 0.6598(3) 0.141 Uiso 1 calc R
C23' C -0.2960(4) 0.7646(2) 0.6527(3) 0.116(2) Uani 1 d .
H23B H -0.2782(4) 0.8101(2) 0.6575(3) 0.139 Uiso 1 calc R
C24' C -0.2295(3) 0.7150(2) 0.6444(3) 0.0957(12) Uani 1 d .
H24B H -0.1679(3) 0.7276(2) 0.6434(3) 0.115 Uiso 1 calc R

loop_
_atom_type_symbol
_atom_type_description
_atom_type_scat_dispersion_real
_atom_type_scat_dispersion_imag
_atom_type_scat_source
C C 0.0033 0.0016 'International Tables Vol C Tables 4.2.6.8 and 6.1.1.4'
H H 0.0000 0.0000 'International Tables Vol C Tables 4.2.6.8 and 6.1.1.4'
N N 0.0061 0.0033 'International Tables Vol C Tables 4.2.6.8 and 6.1.1.4'

loop_
_geom_angle_atom_site_label_1
_geom_angle_atom_site_label_2
_geom_angle_atom_site_label_3
_geom_angle
C8 N1 C1 125.4(3)
C12 N2 C8 118.0(3)
C13 N3 C12 127.1(3)
C13 N4 C17 118.8(3)
C17 N5 C18 124.7(3)
N1 C1 C2 115.9(3)
C3 C2 C7 117.9(3)
C3 C2 C1 119.4(3)
C7 C2 C1 122.7(3)
C2 C3 C4 121.0(4)
C5 C4 C3 120.0(4)
C6 C5 C4 119.7(4)
C5 C6 C7 120.4(4)
C6 C7 C2 121.0(3)
N2 C8 N1 114.4(3)
N2 C8 C9 122.0(3)
N1 C8 C9 123.5(3)
C10 C9 C8 117.4(3)
C9 C10 C11 121.9(3)
C10 C11 C12 117.4(3)
N2 C12 C11 123.1(3)
N2 C12 N3 113.8(3)
C11 C12 N3 123.0(3)
N4 C13 N3 114.1(3)
N4 C13 C14 122.6(3)
N3 C13 C14 123.2(3)
C15 C14 C13 117.1(3)
C16 C15 C14 122.2(3)
C15 C16 C17 117.4(3)
N4 C17 N5 115.0(3)
N4 C17 C16 121.9(3)
N5 C17 C16 123.1(3)
N5 C18 C19 115.3(3)
C24 C19 C20 117.7(4)
C24 C19 C18 120.9(4)
C20 C19 C18 121.3(3)
C21 C20 C19 121.4(3)
C22 C21 C20 120.1(4)
C21 C22 C23 119.3(4)
C22 C23 C24 120.6(3)
C19 C24 C23 120.9(4)
C8' N1' C1' 126.2(3)
C12' N2' C8' 118.4(3)
C12' N3' C13' 127.7(3)
C13' N4' C17' 118.6(3)
C17' N5' C18' 124.7(3)
N1' C1' C2' 115.0(3)
C3' C2' C7' 118.6(3)
C3' C2' C1' 119.2(3)
C7' C2' C1' 122.2(3)
C2' C3' C4' 120.6(4)
C5' C4' C3' 119.8(4)
C4' C5' C6' 120.9(4)
C5' C6' C7' 119.1(4)
C6' C7' C2' 120.9(4)
N2' C8' N1' 114.6(3)
N2' C8' C9' 121.9(3)
N1' C8' C9' 123.5(3)
C10' C9' C8' 118.2(3)
C9' C10' C11' 120.7(3)
C10' C11' C12' 118.0(3)
N2' C12' C11' 122.7(3)
N2' C12' N3' 114.0(3)
C11' C12' N3' 123.3(3)
N4' C13' C14' 122.6(3)
N4' C13' N3' 112.9(3)
C14' C13' N3' 124.4(3)
C15' C14' C13' 117.7(3)
C16' C15' C14' 120.9(3)
C15' C16' C17' 117.6(3)
N4' C17' N5' 114.7(3)
N4' C17' C16' 122.5(3)
N5' C17' C16' 122.8(3)
N5' C18' C19' 116.6(3)
C24' C19' C20' 118.0(4)
C24' C19' C18' 122.7(3)
C20' C19' C18' 119.3(3)
C21' C20' C19' 121.8(4)
C22' C21' C20' 119.5(5)
C23' C22' C21' 119.7(5)
C22' C23' C24' 120.9(5)
C19' C24' C23' 120.2(4)

loop_
_geom_bond_atom_site_label_1
_geom_bond_atom_site_label_2
_geom_bond_distance
N1 C8 1.367(4)
N1 C1 1.440(4)
N2 C12 1.344(4)
N2 C8 1.347(4)
N3 C13 1.390(4)
N3 C12 1.391(4)
N4 C13 1.335(4)
N4 C17 1.351(4)
N5 C17 1.357(4)
N5 C18 1.453(4)
C1 C2 1.515(4)
C2 C3 1.367(4)
C2 C7 1.381(4)
C3 C4 1.376(5)
C4 C5 1.373(6)
C5 C6 1.346(5)
C6 C7 1.375(4)
C8 C9 1.400(4)
C9 C10 1.358(5)
C10 C11 1.369(5)
C11 C12 1.375(4)
C13 C14 1.391(4)
C14 C15 1.374(5)
C15 C16 1.356(5)
C16 C17 1.401(5)
C18 C19 1.519(5)
C19 C24 1.370(5)
C19 C20 1.383(5)
C20 C21 1.373(5)
C21 C22 1.365(5)
C22 C23 1.366(5)
C23 C24 1.378(5)
N1' C8' 1.361(4)
N1' C1' 1.444(4)
N2' C12' 1.345(3)
N2' C8' 1.346(4)
N3' C12' 1.390(4)
N3' C13' 1.394(4)
N4' C13' 1.338(4)
N4' C17' 1.343(4)
N5' C17' 1.366(4)
N5' C18' 1.446(4)
C1' C2' 1.507(4)
C2' C3' 1.377(4)
C2' C7' 1.384(5)
C3' C4' 1.378(6)
C4' C5' 1.360(6)
C5' C6' 1.375(6)
C6' C7' 1.376(5)
C8' C9' 1.394(4)
C9' C10' 1.368(4)
C10' C11' 1.376(4)
C11' C12' 1.381(4)
C13' C14' 1.382(4)
C14' C15' 1.381(4)
C15' C16' 1.371(4)
C16' C17' 1.390(4)
C18' C19' 1.513(5)
C19' C24' 1.376(5)
C19' C20' 1.376(5)
C20' C21' 1.375(6)
C21' C22' 1.374(7)
C22' C23' 1.353(6)
C23' C24' 1.389(6)
